data_7114377
loop_
_publ_author_name
'Gibson, Vernon C.'
'Redshaw, Carl'
'Elsegood, Mark R. J.'

_publ_section_title
;
 Novel tungsten calix[8]arene complexesElectronic supplementary
 information (ESI) available: selected spectroscopic data. See
 http://www.rsc.org/suppdata/cc/b2/b201777f/
;
_journal_issue 11
_journal_name_full 'Chemical Communications'
_journal_page_first 1200
_journal_paper_doi 10.1039/b201777f
_journal_year 2002
_chemical_formula_sum 'C96 H116 Cl10 N4 O8 W3'
_chemical_formula_weight 2359.98
_chemical_name_systematic
;
?
;
_space_group_IT_number 14
_symmetry_cell_setting monoclinic
_symmetry_space_group_name_Hall '-P 2ybc'
_symmetry_space_group_name_H-M 'P 1 21/c 1'
_atom_sites_solution_hydrogens geom
_atom_sites_solution_primary direct
_atom_sites_solution_secondary difmap
_audit_creation_method SHELXL-97
_cell_angle_alpha 90.00
_cell_angle_beta 99.955(3)
_cell_angle_gamma 90.00
_cell_formula_units_Z 4
_cell_length_a 15.880(2)
_cell_length_b 32.197(5)
_cell_length_c 20.141(3)
_cell_measurement_reflns_used 19137
_cell_measurement_temperature 160(2)
_cell_measurement_theta_max 27.42
_cell_measurement_theta_min 3.81
_cell_volume 10143(3)
_computing_cell_refinement 'local programs'
_computing_data_collection 'Bruker SMART'
_computing_data_reduction 'Bruker SAINT'
_computing_molecular_graphics 'Bruker SHELXTL'
_computing_publication_material 'Bruker SHELXTL and local programs'
_computing_structure_refinement 'Bruker SHELXTL'
_computing_structure_solution 'Bruker SHELXTL'
_diffrn_ambient_temperature 160(2)
_diffrn_measured_fraction_theta_full 0.995
_diffrn_measured_fraction_theta_max 0.996
_diffrn_measurement_device_type 'Bruker SMART 1K CCD diffractometer'
_diffrn_measurement_method '\w rotation with narrow frames'
_diffrn_radiation_monochromator 'silicon 111'
_diffrn_radiation_source 'Daresbury SRS station 9.8'
_diffrn_radiation_type synchrotron
_diffrn_radiation_wavelength 0.6928
_diffrn_reflns_av_R_equivalents 0.1414
_diffrn_reflns_av_sigmaI/netI 0.1235
_diffrn_reflns_limit_h_max 17
_diffrn_reflns_limit_h_min -17
_diffrn_reflns_limit_k_max 35
_diffrn_reflns_limit_k_min -34
_diffrn_reflns_limit_l_max 22
_diffrn_reflns_limit_l_min -22
_diffrn_reflns_number 56311
_diffrn_reflns_theta_full 22.50
_diffrn_reflns_theta_max 22.50
_diffrn_reflns_theta_min 2.62
_diffrn_standards_decay_% 17
_diffrn_standards_number 0
_exptl_absorpt_coefficient_mu 3.711
_exptl_absorpt_correction_T_max 0.964
_exptl_absorpt_correction_T_min 0.781
_exptl_absorpt_correction_type multi-scan
_exptl_crystal_colour black
_exptl_crystal_density_diffrn 1.545
_exptl_crystal_density_method 'not measured'
_exptl_crystal_description plate
_exptl_crystal_F_000 4704
_exptl_crystal_size_max 0.07
_exptl_crystal_size_mid 0.04
_exptl_crystal_size_min 0.01
_refine_diff_density_max 7.268
_refine_diff_density_min -3.547
_refine_diff_density_rms 0.571
_refine_ls_extinction_method none
_refine_ls_goodness_of_fit_ref 1.066
_refine_ls_hydrogen_treatment constr
_refine_ls_matrix_type full
_refine_ls_number_parameters 1119
_refine_ls_number_reflns 14555
_refine_ls_number_restraints 1081
_refine_ls_restrained_S_all 1.033
_refine_ls_R_factor_all 0.1426
_refine_ls_R_factor_gt 0.0957
_refine_ls_shift/su_max 0.001
_refine_ls_shift/su_mean 0.000
_refine_ls_structure_factor_coef Fsqd
_refine_ls_weighting_details 'calc w=1/[\s^2^(Fo^2^)+(0.1087P)^2^+290.4081P] where P=(Fo^2^+2Fc^2^)/3'
_refine_ls_weighting_scheme calc
_refine_ls_wR_factor_gt 0.2173
_refine_ls_wR_factor_ref 0.2416
_reflns_number_gt 9795
_reflns_number_total 14555
_reflns_threshold_expression I>2\s(I)
_cod_data_source_file b201777f.txt
_cod_data_source_block 3.4MeCN
_cod_original_sg_symbol_H-M P21/c
_cod_database_code 7114377

loop_
_symmetry_equiv_pos_as_xyz
'x, y, z'
'-x, y+1/2, -z+1/2'
'-x, -y, -z'
'x, -y-1/2, z-1/2'

loop_
_atom_site_label
_atom_site_type_symbol
_atom_site_fract_x
_atom_site_fract_y
_atom_site_fract_z
_atom_site_U_iso_or_equiv
_atom_site_adp_type
_atom_site_occupancy
_atom_site_symmetry_multiplicity
_atom_site_calc_flag
_atom_site_refinement_flags
W1 W 0.46443(5) 0.90627(2) 0.38249(4) 0.0216(2) Uani 1 1 d U
Cl1 Cl 0.4904(3) 0.9053(2) 0.5010(2) 0.0452(15) Uani 1 1 d U
Cl2 Cl 0.3201(3) 0.91242(19) 0.3776(3) 0.0395(13) Uani 1 1 d U
Cl3 Cl 0.4678(4) 0.97896(17) 0.3902(3) 0.0462(14) Uani 1 1 d U
Cl4 Cl 0.4502(4) 0.83555(16) 0.3869(3) 0.0452(14) Uani 1 1 d U
W2 W 0.79796(5) 0.76999(2) 0.36335(4) 0.0198(2) Uani 1 1 d U
Cl5 Cl 0.8078(4) 0.74129(19) 0.2593(3) 0.0428(14) Uani 1 1 d U
Cl6 Cl 0.6979(3) 0.81800(16) 0.3112(2) 0.0292(11) Uani 1 1 d U
Cl7 Cl 0.9102(4) 0.81389(19) 0.3512(3) 0.0529(16) Uani 1 1 d U
W3 W 0.26099(5) 0.74249(3) 0.27961(4) 0.0214(2) Uani 1 1 d U
Cl8 Cl 0.1410(3) 0.74550(19) 0.1932(3) 0.0410(14) Uani 1 1 d U
Cl9 Cl 0.3473(3) 0.73079(16) 0.1965(2) 0.0302(11) Uani 1 1 d U
Cl10 Cl 0.2358(3) 0.67170(16) 0.2860(3) 0.0359(12) Uani 1 1 d U
O1 O 0.4536(7) 0.9035(4) 0.2894(6) 0.025(3) Uani 1 1 d U
O2 O 0.5798(7) 0.9054(4) 0.3852(6) 0.024(2) Uani 1 1 d U
O3 O 0.7953(7) 0.7950(4) 0.4445(6) 0.022(2) Uani 1 1 d U
O4 O 0.8776(7) 0.7314(4) 0.4039(6) 0.026(2) Uani 1 1 d U
O5 O 0.7137(7) 0.7319(4) 0.3716(6) 0.021(2) Uani 1 1 d U
O6 O 0.3557(7) 0.7382(4) 0.3463(6) 0.020(2) Uani 1 1 d U
O7 O 0.1922(7) 0.7525(4) 0.3448(6) 0.026(3) Uani 1 1 d U
O8 O 0.2688(8) 0.7978(4) 0.2692(6) 0.025(2) Uani 1 1 d U
C1 C 0.4831(11) 0.9024(6) 0.2297(9) 0.022(3) Uani 1 1 d U
C2 C 0.4435(11) 0.8743(6) 0.1813(9) 0.024(3) Uani 1 1 d U
C3 C 0.4624(11) 0.8760(6) 0.1181(9) 0.025(3) Uani 1 1 d U
H3 H 0.4338 0.8576 0.0848 0.030 Uiso 1 1 calc R
C4 C 0.5233(12) 0.9041(7) 0.1001(10) 0.033(3) Uani 1 1 d U
C5 C 0.5673(11) 0.9287(6) 0.1534(10) 0.028(3) Uani 1 1 d U
H5 H 0.6122 0.9462 0.1445 0.033 Uiso 1 1 calc R
C6 C 0.5479(11) 0.9285(6) 0.2177(10) 0.025(3) Uani 1 1 d U
C7 C 0.5331(15) 0.9093(8) 0.0260(11) 0.046(3) Uani 1 1 d U
C8 C 0.4434(15) 0.9238(9) -0.0119(12) 0.064(5) Uani 1 1 d U
H8A H 0.4249 0.9482 0.0108 0.096 Uiso 1 1 calc R
H8B H 0.4019 0.9013 -0.0117 0.096 Uiso 1 1 calc R
H8C H 0.4474 0.9309 -0.0586 0.096 Uiso 1 1 calc R
C9 C 0.5950(16) 0.9415(8) 0.0151(11) 0.055(5) Uani 1 1 d U
H9A H 0.6508 0.9352 0.0424 0.083 Uiso 1 1 calc R
H9B H 0.5752 0.9686 0.0283 0.083 Uiso 1 1 calc R
H9C H 0.6003 0.9421 -0.0327 0.083 Uiso 1 1 calc R
C10 C 0.5555(18) 0.8690(8) -0.0008(13) 0.062(5) Uani 1 1 d U
H10A H 0.5496 0.8708 -0.0500 0.093 Uiso 1 1 calc R
H10B H 0.5171 0.8475 0.0111 0.093 Uiso 1 1 calc R
H10C H 0.6147 0.8620 0.0186 0.093 Uiso 1 1 calc R
C11 C 0.5958(12) 0.9576(6) 0.2702(10) 0.025(4) Uani 1 1 d U
H11A H 0.5541 0.9693 0.2965 0.029 Uiso 1 1 calc R
H11B H 0.6176 0.9810 0.2462 0.029 Uiso 1 1 calc R
C12 C 0.6596(10) 0.9142(6) 0.3743(8) 0.020(3) Uani 1 1 d U
C13 C 0.6711(11) 0.9398(6) 0.3203(9) 0.021(4) Uani 1 1 d U
C14 C 0.7531(11) 0.9522(5) 0.3162(9) 0.017(3) Uani 1 1 d U
H14 H 0.7619 0.9702 0.2806 0.021 Uiso 1 1 calc R
C15 C 0.8236(11) 0.9392(6) 0.3629(10) 0.024(4) Uani 1 1 d U
C16 C 0.8089(11) 0.9109(6) 0.4140(10) 0.024(4) Uani 1 1 d U
H16 H 0.8565 0.9009 0.4451 0.029 Uiso 1 1 calc R
C17 C 0.7276(11) 0.8975(6) 0.4202(9) 0.021(4) Uani 1 1 d U
C18 C 0.9128(12) 0.9575(7) 0.3643(11) 0.035(4) Uani 1 1 d U
C19 C 0.9157(15) 0.9864(8) 0.3039(13) 0.056(6) Uani 1 1 d U
H19A H 0.8880 0.9727 0.2624 0.084 Uiso 1 1 calc R
H19B H 0.9753 0.9926 0.3009 0.084 Uiso 1 1 calc R
H19C H 0.8855 1.0123 0.3101 0.084 Uiso 1 1 calc R
C20 C 0.9744(12) 0.9224(7) 0.3623(13) 0.047(5) Uani 1 1 d U
H20A H 0.9529 0.8974 0.3817 0.070 Uiso 1 1 calc R
H20B H 1.0302 0.9299 0.3884 0.070 Uiso 1 1 calc R
H20C H 0.9802 0.9169 0.3155 0.070 Uiso 1 1 calc R
C21 C 0.9381(16) 0.9811(8) 0.4298(12) 0.056(6) Uani 1 1 d U
H21A H 0.9001 1.0051 0.4303 0.085 Uiso 1 1 calc R
H21B H 0.9973 0.9907 0.4337 0.085 Uiso 1 1 calc R
H21C H 0.9331 0.9628 0.4678 0.085 Uiso 1 1 calc R
C22 C 0.7079(11) 0.8676(6) 0.4722(9) 0.022(3) Uani 1 1 d U
H22A H 0.6757 0.8439 0.4490 0.026 Uiso 1 1 calc R
H22B H 0.6701 0.8815 0.4996 0.026 Uiso 1 1 calc R
C23 C 0.8271(11) 0.8161(6) 0.5028(9) 0.021(3) Uani 1 1 d U
C24 C 0.7856(11) 0.8507(6) 0.5195(9) 0.019(3) Uani 1 1 d U
C25 C 0.8129(12) 0.8714(6) 0.5796(9) 0.023(3) Uani 1 1 d U
H25 H 0.7835 0.8956 0.5902 0.028 Uiso 1 1 calc R
C26 C 0.8847(12) 0.8567(6) 0.6254(10) 0.026(4) Uani 1 1 d U
C27 C 0.9243(11) 0.8214(6) 0.6076(9) 0.022(4) Uani 1 1 d U
H27 H 0.9716 0.8110 0.6385 0.027 Uiso 1 1 calc R
C28 C 0.9003(11) 0.8002(6) 0.5486(8) 0.019(3) Uani 1 1 d U
C29 C 0.9127(12) 0.8803(6) 0.6894(9) 0.027(4) Uani 1 1 d U
C30 C 0.8376(14) 0.8926(7) 0.7245(11) 0.044(5) Uani 1 1 d U
H30A H 0.8075 0.9164 0.7013 0.067 Uiso 1 1 calc R
H30B H 0.8595 0.8999 0.7716 0.067 Uiso 1 1 calc R
H30C H 0.7980 0.8691 0.7231 0.067 Uiso 1 1 calc R
C31 C 0.9633(16) 0.9194(7) 0.6755(12) 0.054(6) Uani 1 1 d U
H31A H 1.0105 0.9114 0.6527 0.081 Uiso 1 1 calc R
H31B H 0.9862 0.9331 0.7182 0.081 Uiso 1 1 calc R
H31C H 0.9252 0.9386 0.6467 0.081 Uiso 1 1 calc R
C32 C 0.9742(15) 0.8531(7) 0.7407(11) 0.046(6) Uani 1 1 d U
H32A H 0.9439 0.8282 0.7517 0.069 Uiso 1 1 calc R
H32B H 0.9933 0.8692 0.7819 0.069 Uiso 1 1 calc R
H32C H 1.0238 0.8450 0.7208 0.069 Uiso 1 1 calc R
C33 C 0.9498(11) 0.7638(6) 0.5302(10) 0.027(3) Uani 1 1 d U
H33A H 1.0024 0.7612 0.5644 0.032 Uiso 1 1 calc R
H33B H 0.9678 0.7700 0.4865 0.032 Uiso 1 1 calc R
C34 C 0.8700(11) 0.7059(6) 0.4605(9) 0.023(3) Uani 1 1 d U
C35 C 0.9046(11) 0.7219(6) 0.5241(10) 0.027(3) Uani 1 1 d U
C36 C 0.8944(12) 0.6971(6) 0.5771(10) 0.030(4) Uani 1 1 d U
H36 H 0.9151 0.7072 0.6213 0.036 Uiso 1 1 calc R
C37 C 0.8561(12) 0.6587(6) 0.5709(10) 0.027(3) Uani 1 1 d U
C38 C 0.8225(11) 0.6447(6) 0.5068(9) 0.024(3) Uani 1 1 d U
H38 H 0.7934 0.6188 0.5018 0.028 Uiso 1 1 calc R
C39 C 0.8302(11) 0.6676(6) 0.4492(9) 0.023(3) Uani 1 1 d U
C40 C 0.8492(14) 0.6300(7) 0.6334(11) 0.042(4) Uani 1 1 d U
C41 C 0.927(2) 0.6392(13) 0.6874(16) 0.125(13) Uani 1 1 d U
H41A H 0.9732 0.6504 0.6661 0.187 Uiso 1 1 calc R
H41B H 0.9463 0.6134 0.7113 0.187 Uiso 1 1 calc R
H41C H 0.9116 0.6595 0.7194 0.187 Uiso 1 1 calc R
C42 C 0.850(3) 0.5862(8) 0.6147(15) 0.112(12) Uani 1 1 d U
H42A H 0.8451 0.5689 0.6539 0.168 Uiso 1 1 calc R
H42B H 0.9040 0.5798 0.5993 0.168 Uiso 1 1 calc R
H42C H 0.8022 0.5804 0.5783 0.168 Uiso 1 1 calc R
C43 C 0.7713(19) 0.6405(10) 0.6596(15) 0.086(9) Uani 1 1 d U
H43A H 0.7215 0.6368 0.6239 0.128 Uiso 1 1 calc R
H43B H 0.7743 0.6695 0.6747 0.128 Uiso 1 1 calc R
H43C H 0.7662 0.6223 0.6976 0.128 Uiso 1 1 calc R
C44 C 0.7992(11) 0.6522(6) 0.3787(9) 0.022(4) Uani 1 1 d U
H44A H 0.8113 0.6221 0.3777 0.026 Uiso 1 1 calc R
H44B H 0.8333 0.6660 0.3484 0.026 Uiso 1 1 calc R
C45 C 0.6641(11) 0.6967(5) 0.3491(8) 0.016(2) Uani 1 1 d U
C46 C 0.7060(11) 0.6586(5) 0.3502(8) 0.017(2) Uani 1 1 d U
C47 C 0.6562(12) 0.6248(6) 0.3250(8) 0.021(3) Uani 1 1 d U
H47 H 0.6825 0.5982 0.3253 0.025 Uiso 1 1 calc R
C48 C 0.5679(12) 0.6283(6) 0.2989(8) 0.021(2) Uani 1 1 d U
C49 C 0.5312(12) 0.6669(5) 0.3028(8) 0.019(2) Uani 1 1 d U
H49 H 0.4715 0.6699 0.2873 0.022 Uiso 1 1 calc R
C50 C 0.5772(11) 0.7008(6) 0.3281(8) 0.018(2) Uani 1 1 d U
C51 C 0.5220(13) 0.5910(6) 0.2631(10) 0.031(3) Uani 1 1 d U
C52 C 0.538(2) 0.5883(10) 0.1922(13) 0.095(10) Uani 1 1 d U
H52A H 0.4992 0.5679 0.1672 0.143 Uiso 1 1 calc R
H52B H 0.5974 0.5798 0.1925 0.143 Uiso 1 1 calc R
H52C H 0.5282 0.6155 0.1705 0.143 Uiso 1 1 calc R
C53 C 0.5468(17) 0.5508(7) 0.2999(15) 0.068(8) Uani 1 1 d U
H53A H 0.5401 0.5537 0.3471 0.102 Uiso 1 1 calc R
H53B H 0.6065 0.5443 0.2976 0.102 Uiso 1 1 calc R
H53C H 0.5099 0.5284 0.2788 0.102 Uiso 1 1 calc R
C54 C 0.4274(15) 0.5944(9) 0.2639(18) 0.089(10) Uani 1 1 d U
H54A H 0.3994 0.6089 0.2233 0.134 Uiso 1 1 calc R
H54B H 0.4184 0.6101 0.3039 0.134 Uiso 1 1 calc R
H54C H 0.4029 0.5666 0.2652 0.134 Uiso 1 1 calc R
C55 C 0.5314(11) 0.7416(6) 0.3369(9) 0.019(3) Uani 1 1 d U
H55A H 0.5714 0.7650 0.3358 0.023 Uiso 1 1 calc R
H55B H 0.4831 0.7452 0.2990 0.023 Uiso 1 1 calc R
C56 C 0.4124(11) 0.7389(6) 0.4055(9) 0.018(2) Uani 1 1 d U
C57 C 0.4990(11) 0.7421(6) 0.4010(9) 0.019(2) Uani 1 1 d U
C58 C 0.5556(11) 0.7457(5) 0.4632(9) 0.019(2) Uani 1 1 d U
H58 H 0.6152 0.7469 0.4625 0.022 Uiso 1 1 calc R
C59 C 0.5287(11) 0.7477(6) 0.5251(9) 0.021(2) Uani 1 1 d U
C60 C 0.4408(11) 0.7412(6) 0.5248(9) 0.021(3) Uani 1 1 d U
H60 H 0.4213 0.7395 0.5667 0.025 Uiso 1 1 calc R
C61 C 0.3819(11) 0.7373(6) 0.4660(9) 0.019(2) Uani 1 1 d U
C62 C 0.5908(12) 0.7560(6) 0.5913(9) 0.026(3) Uani 1 1 d U
C63 C 0.6910(14) 0.7510(8) 0.5841(16) 0.068(8) Uani 1 1 d U
H63A H 0.7113 0.7769 0.5669 0.102 Uiso 1 1 calc R
H63B H 0.6967 0.7283 0.5527 0.102 Uiso 1 1 calc R
H63C H 0.7250 0.7447 0.6283 0.102 Uiso 1 1 calc R
C64 C 0.5733(16) 0.7258(7) 0.6452(10) 0.046(6) Uani 1 1 d U
H64A H 0.6088 0.7331 0.6885 0.069 Uiso 1 1 calc R
H64B H 0.5871 0.6975 0.6326 0.069 Uiso 1 1 calc R
H64C H 0.5128 0.7273 0.6494 0.069 Uiso 1 1 calc R
C65 C 0.5754(16) 0.7994(7) 0.6134(11) 0.046(5) Uani 1 1 d U
H65A H 0.5899 0.8192 0.5802 0.070 Uiso 1 1 calc R
H65B H 0.6112 0.8048 0.6573 0.070 Uiso 1 1 calc R
H65C H 0.5151 0.8026 0.6172 0.070 Uiso 1 1 calc R
C66 C 0.2875(11) 0.7320(6) 0.4713(9) 0.021(3) Uani 1 1 d U
H66A H 0.2611 0.7113 0.4376 0.025 Uiso 1 1 calc R
H66B H 0.2830 0.7212 0.5166 0.025 Uiso 1 1 calc R
C67 C 0.1933(11) 0.7832(6) 0.3923(9) 0.022(3) Uani 1 1 d U
C68 C 0.2396(11) 0.7725(6) 0.4596(10) 0.024(3) Uani 1 1 d U
C69 C 0.2406(12) 0.8029(6) 0.5071(10) 0.026(4) Uani 1 1 d U
H69 H 0.2696 0.7973 0.5515 0.031 Uiso 1 1 calc R
C70 C 0.2017(12) 0.8419(6) 0.4945(10) 0.025(3) Uani 1 1 d U
C71 C 0.1601(11) 0.8495(6) 0.4287(9) 0.024(3) Uani 1 1 d U
H71 H 0.1319 0.8753 0.4190 0.029 Uiso 1 1 calc R
C72 C 0.1582(11) 0.8208(6) 0.3766(9) 0.022(2) Uani 1 1 d U
C73 C 0.2039(14) 0.8735(6) 0.5512(10) 0.033(4) Uani 1 1 d U
C74 C 0.2979(19) 0.8810(11) 0.5841(18) 0.100(11) Uani 1 1 d U
H74A H 0.3279 0.8951 0.5519 0.151 Uiso 1 1 calc R
H74B H 0.3256 0.8543 0.5969 0.151 Uiso 1 1 calc R
H74C H 0.2998 0.8983 0.6243 0.151 Uiso 1 1 calc R
C75 C 0.162(2) 0.8560(10) 0.6074(15) 0.093(10) Uani 1 1 d U
H75A H 0.1497 0.8786 0.6367 0.139 Uiso 1 1 calc R
H75B H 0.2014 0.8362 0.6339 0.139 Uiso 1 1 calc R
H75C H 0.1092 0.8418 0.5881 0.139 Uiso 1 1 calc R
C76 C 0.165(3) 0.9141(8) 0.5264(15) 0.102(11) Uani 1 1 d U
H76A H 0.1777 0.9198 0.4814 0.153 Uiso 1 1 calc R
H76B H 0.1887 0.9363 0.5574 0.153 Uiso 1 1 calc R
H76C H 0.1029 0.9129 0.5242 0.153 Uiso 1 1 calc R
C77 C 0.1130(11) 0.8308(6) 0.3075(9) 0.025(3) Uani 1 1 d U
H77A H 0.0611 0.8472 0.3106 0.030 Uiso 1 1 calc R
H77B H 0.0946 0.8046 0.2835 0.030 Uiso 1 1 calc R
C78 C 0.2437(11) 0.8379(6) 0.2502(9) 0.018(3) Uani 1 1 d U
C79 C 0.1690(11) 0.8552(6) 0.2667(9) 0.023(3) Uani 1 1 d U
C80 C 0.1478(12) 0.8959(6) 0.2477(9) 0.028(3) Uani 1 1 d U
H80 H 0.0981 0.9078 0.2602 0.034 Uiso 1 1 calc R
C81 C 0.1965(12) 0.9202(7) 0.2109(10) 0.031(3) Uani 1 1 d U
C82 C 0.2723(11) 0.9018(6) 0.1952(10) 0.028(3) Uani 1 1 d U
H82 H 0.3078 0.9174 0.1710 0.033 Uiso 1 1 calc R
C83 C 0.2950(11) 0.8615(6) 0.2146(10) 0.025(4) Uani 1 1 d U
C84 C 0.1761(14) 0.9657(7) 0.1901(12) 0.042(4) Uani 1 1 d U
C85 C 0.0948(19) 0.9806(9) 0.2113(18) 0.087(9) Uani 1 1 d U
H85A H 0.1029 0.9821 0.2606 0.130 Uiso 1 1 calc R
H85B H 0.0483 0.9612 0.1948 0.130 Uiso 1 1 calc R
H85C H 0.0803 1.0083 0.1923 0.130 Uiso 1 1 calc R
C86 C 0.165(3) 0.9680(11) 0.1138(16) 0.128(13) Uani 1 1 d U
H86A H 0.1840 0.9952 0.1005 0.192 Uiso 1 1 calc R
H86B H 0.1040 0.9644 0.0946 0.192 Uiso 1 1 calc R
H86C H 0.1982 0.9461 0.0971 0.192 Uiso 1 1 calc R
C87 C 0.248(2) 0.9939(10) 0.222(2) 0.127(13) Uani 1 1 d U
H87A H 0.2510 0.9938 0.2710 0.191 Uiso 1 1 calc R
H87B H 0.2364 1.0222 0.2048 0.191 Uiso 1 1 calc R
H87C H 0.3018 0.9841 0.2107 0.191 Uiso 1 1 calc R
C88 C 0.3787(12) 0.8431(6) 0.1985(10) 0.027(4) Uani 1 1 d U
H88A H 0.4061 0.8266 0.2379 0.033 Uiso 1 1 calc R
H88B H 0.3641 0.8237 0.1601 0.033 Uiso 1 1 calc R
N1 N 0.241(2) 0.6335(10) 0.5220(15) 0.100(9) Uani 1 1 d U
C89 C 0.183(2) 0.6440(11) 0.5451(18) 0.086(10) Uani 1 1 d U
C90 C 0.115(2) 0.6604(12) 0.5744(18) 0.104(12) Uani 1 1 d U
H90A H 0.1219 0.6522 0.6219 0.156 Uiso 1 1 calc R
H90B H 0.0601 0.6495 0.5504 0.156 Uiso 1 1 calc R
H90C H 0.1145 0.6908 0.5712 0.156 Uiso 1 1 calc R
N2 N 1.013(2) 0.6137(14) 0.425(2) 0.143(14) Uani 1 1 d U
C91 C 1.033(2) 0.6479(15) 0.4112(13) 0.083(10) Uani 1 1 d U
C92 C 1.063(2) 0.6903(14) 0.396(2) 0.120(13) Uani 1 1 d U
H92A H 1.0604 0.7087 0.4347 0.180 Uiso 1 1 calc R
H92B H 1.0264 0.7014 0.3560 0.180 Uiso 1 1 calc R
H92C H 1.1221 0.6887 0.3884 0.180 Uiso 1 1 calc R
N3 N 0.187(3) 1.0085(13) 0.411(2) 0.142(14) Uani 1 1 d U
C93 C 0.245(3) 1.0081(10) 0.4494(19) 0.085(10) Uani 1 1 d U
C94 C 0.3208(18) 1.0050(9) 0.5016(17) 0.076(9) Uani 1 1 d U
H94A H 0.3039 1.0051 0.5461 0.114 Uiso 1 1 calc R
H94B H 0.3585 1.0287 0.4980 0.114 Uiso 1 1 calc R
H94C H 0.3512 0.9791 0.4956 0.114 Uiso 1 1 calc R
N4 N 0.276(2) 0.9884(9) -0.1610(15) 0.105(10) Uani 1 1 d U
C95 C 0.241(3) 0.9630(11) -0.144(2) 0.112(13) Uani 1 1 d U
C96 C 0.191(4) 0.9279(15) -0.120(3) 0.20(2) Uani 1 1 d U
H96A H 0.1347 0.9383 -0.1132 0.305 Uiso 1 1 calc R
H96B H 0.2219 0.9173 -0.0769 0.305 Uiso 1 1 calc R
H96C H 0.1829 0.9055 -0.1532 0.305 Uiso 1 1 calc R

loop_
_atom_site_aniso_label
_atom_site_aniso_U_11
_atom_site_aniso_U_22
_atom_site_aniso_U_33
_atom_site_aniso_U_23
_atom_site_aniso_U_13
_atom_site_aniso_U_12
W1 0.0091(4) 0.0386(5) 0.0187(4) 0.0038(3) 0.0067(3) 0.0029(3)
Cl1 0.029(3) 0.103(5) 0.003(2) 0.001(2) 0.000(2) 0.000(3)
Cl2 0.009(2) 0.080(4) 0.030(3) -0.012(3) 0.005(2) 0.001(2)
Cl3 0.048(4) 0.039(3) 0.057(4) -0.006(3) 0.025(3) 0.000(3)
Cl4 0.057(4) 0.033(3) 0.052(4) 0.009(2) 0.026(3) 0.001(3)
W2 0.0070(4) 0.0389(5) 0.0135(4) -0.0005(3) 0.0016(3) -0.0030(3)
Cl5 0.044(4) 0.070(4) 0.017(3) 0.000(2) 0.014(2) 0.014(3)
Cl6 0.023(3) 0.045(3) 0.017(3) 0.003(2) -0.004(2) -0.001(2)
Cl7 0.026(3) 0.064(4) 0.072(4) 0.009(3) 0.018(3) -0.016(3)
W3 0.0051(4) 0.0427(5) 0.0155(4) -0.0012(3) -0.0005(3) -0.0025(3)
Cl8 0.016(3) 0.071(4) 0.031(3) -0.006(3) -0.011(2) -0.004(2)
Cl9 0.019(3) 0.053(3) 0.018(3) -0.008(2) 0.0023(19) -0.004(2)
Cl10 0.032(3) 0.037(3) 0.040(3) -0.003(2) 0.009(2) -0.007(2)
O1 0.005(6) 0.063(7) 0.010(4) 0.005(4) 0.006(4) 0.001(6)
O2 0.003(4) 0.058(7) 0.011(5) 0.010(5) 0.003(4) 0.005(4)
O3 0.007(6) 0.033(7) 0.022(5) -0.008(4) -0.007(4) -0.003(5)
O4 0.002(5) 0.052(5) 0.022(5) 0.000(4) -0.006(4) 0.000(4)
O5 0.007(5) 0.033(5) 0.023(7) -0.006(5) 0.005(5) -0.003(4)
O6 0.002(5) 0.045(7) 0.011(5) 0.004(5) 0.000(4) -0.002(5)
O7 0.006(6) 0.048(6) 0.024(5) -0.005(5) 0.004(4) 0.003(5)
O8 0.024(3) 0.026(2) 0.024(3) -0.0005(10) 0.0042(10) 0.0003(10)
C1 0.006(6) 0.043(7) 0.019(5) 0.008(5) 0.010(4) 0.005(4)
C2 0.003(5) 0.047(7) 0.023(5) 0.005(5) 0.007(4) 0.005(4)
C3 0.003(6) 0.052(7) 0.022(4) 0.003(5) 0.004(5) 0.003(4)
C4 0.013(6) 0.059(7) 0.030(4) 0.007(4) 0.013(4) -0.001(5)
C5 0.008(6) 0.046(7) 0.033(5) 0.011(5) 0.014(4) -0.002(5)
C6 0.008(6) 0.041(7) 0.029(5) 0.010(5) 0.009(4) 0.004(4)
C7 0.036(7) 0.076(8) 0.032(4) 0.007(5) 0.019(5) -0.007(6)
C8 0.042(8) 0.120(15) 0.035(9) 0.048(11) 0.022(7) -0.003(8)
C9 0.057(10) 0.091(11) 0.019(10) 0.013(9) 0.009(9) -0.025(10)
C10 0.068(13) 0.086(10) 0.037(10) -0.010(9) 0.026(11) -0.011(9)
C11 0.018(7) 0.027(9) 0.031(8) 0.017(6) 0.009(6) 0.000(6)
C12 0.003(4) 0.048(8) 0.009(7) 0.002(5) -0.001(5) -0.002(6)
C13 0.008(6) 0.026(9) 0.030(9) 0.009(6) 0.005(5) 0.002(6)
C14 0.012(6) 0.027(10) 0.012(9) -0.004(6) 0.003(6) -0.003(7)
C15 0.012(6) 0.031(10) 0.029(10) 0.001(7) -0.001(6) -0.003(6)
C16 0.006(6) 0.035(10) 0.030(10) 0.005(7) -0.002(7) 0.001(7)
C17 0.005(6) 0.041(10) 0.015(8) 0.002(6) -0.002(6) -0.002(7)
C18 0.012(6) 0.052(10) 0.038(9) 0.008(7) -0.005(7) -0.010(6)
C19 0.029(11) 0.079(13) 0.056(11) 0.029(9) -0.001(10) -0.015(9)
C20 0.008(8) 0.057(10) 0.074(12) 0.007(8) 0.004(9) -0.010(7)
C21 0.037(14) 0.079(17) 0.050(11) -0.014(10) -0.002(11) -0.027(11)
C22 0.015(6) 0.031(8) 0.019(6) 0.001(5) 0.001(5) -0.001(5)
C23 0.009(7) 0.030(7) 0.021(6) -0.003(5) -0.003(5) -0.005(5)
C24 0.010(6) 0.032(6) 0.017(5) 0.000(4) 0.003(4) -0.004(4)
C25 0.016(7) 0.032(8) 0.020(6) -0.002(5) 0.001(5) -0.002(6)
C26 0.016(9) 0.031(9) 0.026(8) -0.010(6) -0.009(6) -0.012(6)
C27 0.009(9) 0.046(10) 0.011(8) -0.003(6) -0.001(6) 0.000(7)
C28 0.005(8) 0.040(8) 0.011(8) -0.002(6) 0.000(5) -0.002(6)
C29 0.028(10) 0.040(10) 0.013(8) -0.001(6) 0.006(6) -0.006(7)
C30 0.035(11) 0.060(15) 0.040(13) -0.001(10) 0.009(9) 0.017(10)
C31 0.064(16) 0.049(12) 0.049(15) -0.025(9) 0.011(12) -0.036(11)
C32 0.041(13) 0.060(13) 0.032(11) -0.019(9) -0.010(9) 0.020(10)
C33 0.007(7) 0.048(7) 0.021(8) -0.008(6) -0.011(6) 0.007(5)
C34 0.005(6) 0.044(6) 0.019(5) -0.003(4) -0.004(5) 0.006(5)
C35 0.008(7) 0.045(7) 0.024(6) -0.007(5) -0.006(6) 0.010(6)
C36 0.017(10) 0.047(9) 0.023(7) -0.008(6) -0.006(8) 0.009(7)
C37 0.014(7) 0.045(7) 0.021(4) -0.003(5) -0.003(6) 0.013(6)
C38 0.005(6) 0.043(6) 0.021(5) -0.002(4) -0.004(5) 0.010(5)
C39 0.006(6) 0.041(6) 0.021(5) -0.004(4) -0.002(5) 0.009(5)
C40 0.036(11) 0.062(10) 0.026(8) 0.008(8) -0.004(8) 0.003(10)
C41 0.083(16) 0.21(3) 0.062(18) 0.079(19) -0.050(15) -0.07(2)
C42 0.24(4) 0.055(10) 0.044(18) 0.027(10) 0.024(19) 0.044(17)
C43 0.073(15) 0.13(2) 0.07(2) 0.041(17) 0.044(13) 0.026(17)
C44 0.015(7) 0.036(10) 0.016(7) -0.006(7) 0.006(7) 0.005(6)
C45 0.015(4) 0.032(4) 0.002(6) -0.001(5) 0.004(5) -0.003(3)
C46 0.017(5) 0.031(5) 0.004(6) 0.001(5) 0.006(5) -0.004(3)
C47 0.022(5) 0.034(5) 0.006(6) -0.005(5) 0.000(5) -0.003(4)
C48 0.022(5) 0.034(4) 0.006(6) -0.002(5) -0.002(5) -0.006(4)
C49 0.017(5) 0.035(5) 0.003(6) 0.000(5) 0.002(5) -0.006(3)
C50 0.016(4) 0.034(5) 0.004(6) 0.000(5) -0.001(5) -0.004(4)
C51 0.029(7) 0.037(5) 0.024(7) -0.006(6) -0.005(6) -0.008(6)
C52 0.14(3) 0.11(2) 0.027(10) -0.041(10) -0.005(14) -0.04(2)
C53 0.059(16) 0.035(9) 0.097(18) 0.004(11) -0.021(16) -0.010(11)
C54 0.019(8) 0.09(2) 0.15(3) -0.04(2) -0.028(12) -0.008(9)
C55 0.004(6) 0.036(6) 0.016(4) -0.003(6) -0.003(4) -0.003(5)
C56 0.006(4) 0.033(7) 0.015(4) -0.004(6) -0.002(3) 0.000(5)
C57 0.006(4) 0.033(6) 0.017(4) -0.002(5) -0.001(3) -0.001(5)
C58 0.003(4) 0.036(7) 0.016(4) -0.003(6) 0.000(3) 0.004(6)
C59 0.007(4) 0.041(6) 0.016(4) -0.002(5) 0.001(3) 0.003(5)
C60 0.008(4) 0.040(7) 0.014(4) 0.001(6) 0.001(3) 0.002(6)
C61 0.008(4) 0.032(6) 0.016(4) 0.003(5) -0.001(3) 0.001(5)
C62 0.011(5) 0.052(8) 0.015(4) -0.003(6) 0.002(4) -0.005(7)
C63 0.014(8) 0.075(17) 0.11(2) -0.009(16) -0.005(9) -0.014(10)
C64 0.056(14) 0.057(12) 0.016(9) 0.006(9) -0.016(9) -0.008(12)
C65 0.056(15) 0.050(9) 0.026(12) -0.005(8) -0.014(11) -0.004(10)
C66 0.010(4) 0.035(7) 0.017(7) 0.004(6) 0.001(4) -0.004(6)
C67 0.011(7) 0.036(6) 0.022(6) 0.005(4) 0.012(5) 0.002(5)
C68 0.003(7) 0.040(8) 0.029(7) 0.002(6) 0.005(6) 0.002(6)
C69 0.012(9) 0.042(8) 0.025(8) 0.005(6) 0.006(7) 0.005(7)
C70 0.016(7) 0.039(7) 0.024(5) 0.002(5) 0.011(5) -0.002(6)
C71 0.010(6) 0.039(6) 0.026(5) 0.002(4) 0.011(5) 0.004(5)
C72 0.008(5) 0.037(5) 0.023(4) 0.005(3) 0.010(4) 0.003(4)
C73 0.043(11) 0.034(9) 0.024(8) -0.002(7) 0.012(8) -0.004(9)
C74 0.052(13) 0.11(2) 0.13(3) -0.08(2) -0.002(12) -0.012(13)
C75 0.14(2) 0.10(2) 0.065(18) -0.009(14) 0.08(2) 0.000(19)
C76 0.19(3) 0.052(13) 0.053(18) -0.010(10) -0.021(19) 0.042(18)
C77 0.009(7) 0.046(7) 0.023(5) 0.006(5) 0.011(5) 0.008(6)
C78 0.007(7) 0.037(6) 0.010(8) -0.006(7) 0.003(6) -0.006(6)
C79 0.004(8) 0.046(8) 0.021(9) 0.002(7) 0.008(7) 0.000(6)
C80 0.012(7) 0.054(7) 0.023(8) 0.004(6) 0.011(6) 0.007(6)
C81 0.010(6) 0.052(6) 0.032(7) 0.007(5) 0.009(5) 0.003(4)
C82 0.006(6) 0.050(7) 0.029(8) 0.009(7) 0.007(6) 0.000(5)
C83 0.007(7) 0.044(8) 0.026(10) 0.005(8) 0.008(7) -0.002(6)
C84 0.023(8) 0.054(7) 0.052(9) 0.012(7) 0.017(7) 0.008(5)
C85 0.060(14) 0.079(18) 0.13(2) 0.008(19) 0.052(18) 0.029(13)
C86 0.22(4) 0.11(2) 0.066(11) 0.044(13) 0.057(17) 0.10(2)
C87 0.075(17) 0.073(15) 0.23(3) 0.02(2) 0.01(2) -0.039(17)
C88 0.019(9) 0.047(10) 0.019(10) -0.002(8) 0.012(7) -0.001(5)
N1 0.09(2) 0.13(2) 0.08(2) 0.018(17) 0.026(15) 0.038(18)
C89 0.07(2) 0.10(2) 0.10(2) 0.029(19) 0.036(17) 0.010(17)
C90 0.06(2) 0.15(3) 0.10(3) -0.03(2) 0.007(17) 0.02(2)
N2 0.09(2) 0.19(3) 0.16(3) 0.05(3) 0.07(2) 0.03(2)
C91 0.07(2) 0.17(3) 0.014(14) -0.006(18) 0.014(13) 0.02(2)
C92 0.04(2) 0.19(3) 0.13(3) -0.01(3) 0.01(2) -0.01(2)
N3 0.14(3) 0.15(3) 0.12(3) -0.01(3) -0.022(19) 0.02(3)
C93 0.09(2) 0.071(19) 0.09(3) -0.018(19) 0.020(14) 0.01(2)
C94 0.050(16) 0.070(19) 0.11(2) -0.043(18) 0.033(13) -0.023(15)
N4 0.13(3) 0.08(2) 0.10(2) 0.036(17) 0.011(19) -0.025(16)
C95 0.12(3) 0.07(2) 0.15(3) 0.01(2) 0.04(2) -0.028(19)
C96 0.21(5) 0.14(4) 0.27(6) 0.04(4) 0.07(4) -0.09(3)

loop_
_atom_type_symbol
_atom_type_description
_atom_type_scat_dispersion_real
_atom_type_scat_dispersion_imag
_atom_type_scat_source
C C 0.0033 0.0016 'International Tables Vol C Tables 4.2.6.8 and 6.1.1.4'
H H 0.0000 0.0000 'International Tables Vol C Tables 4.2.6.8 and 6.1.1.4'
O O 0.0106 0.0060 'International Tables Vol C Tables 4.2.6.8 and 6.1.1.4'
Cl Cl 0.1484 0.1585 'International Tables Vol C Tables 4.2.6.8 and 6.1.1.4'
W W -0.8490 6.8722 'International Tables Vol C Tables 4.2.6.8 and 6.1.1.4'
N N 0.0061 0.0033 'International Tables Vol C Tables 4.2.6.8 and 6.1.1.4'

loop_
_geom_angle_atom_site_label_1
_geom_angle_atom_site_label_2
_geom_angle_atom_site_label_3
_geom_angle
O2 W1 O1 87.0(5)
O2 W1 Cl2 175.8(4)
O1 W1 Cl2 92.4(4)
O2 W1 Cl4 95.1(4)
O1 W1 Cl4 89.9(4)
Cl2 W1 Cl4 89.0(2)
O2 W1 Cl3 90.1(4)
O1 W1 Cl3 96.4(4)
Cl2 W1 Cl3 85.9(2)
Cl4 W1 Cl3 172.0(2)
O2 W1 Cl1 88.3(4)
O1 W1 Cl1 174.2(4)
Cl2 W1 Cl1 92.50(19)
Cl4 W1 Cl1 87.1(2)
Cl3 W1 Cl1 87.0(2)
O3 W2 O5 94.8(5)
O3 W2 O4 91.2(5)
O5 W2 O4 88.0(5)
O3 W2 Cl5 176.4(4)
O5 W2 Cl5 88.8(4)
O4 W2 Cl5 89.0(4)
O3 W2 Cl7 87.9(4)
O5 W2 Cl7 175.8(4)
O4 W2 Cl7 88.7(4)
Cl5 W2 Cl7 88.5(2)
O3 W2 Cl6 89.5(4)
O5 W2 Cl6 91.9(4)
O4 W2 Cl6 179.3(4)
Cl5 W2 Cl6 90.22(18)
Cl7 W2 Cl6 91.4(2)
O8 W3 O6 95.5(5)
O8 W3 O7 88.4(6)
O6 W3 O7 90.2(5)
O8 W3 Cl10 173.6(4)
O6 W3 Cl10 90.7(4)
O7 W3 Cl10 90.2(4)
O8 W3 Cl8 86.3(4)
O6 W3 Cl8 177.9(4)
O7 W3 Cl8 90.9(4)
Cl10 W3 Cl8 87.5(2)
O8 W3 Cl9 90.8(4)
O6 W3 Cl9 90.3(4)
O7 W3 Cl9 179.2(4)
Cl10 W3 Cl9 90.52(18)
Cl8 W3 Cl9 88.68(18)
C1 O1 W1 154.9(11)
C12 O2 W1 163.0(12)
C23 O3 W2 156.8(11)
C34 O4 W2 126.1(10)
C45 O5 W2 151.7(11)
C56 O6 W3 165.7(11)
C67 O7 W3 132.2(11)
C78 O8 W3 158.8(11)
O1 C1 C6 121.2(17)
O1 C1 C2 116.7(15)
C6 C1 C2 122.1(17)
C3 C2 C1 118.8(17)
C3 C2 C88 120.6(18)
C1 C2 C88 120.6(16)
C2 C3 C4 122.5(19)
C3 C4 C5 115.6(17)
C3 C4 C7 120.4(19)
C5 C4 C7 123.7(18)
C6 C5 C4 123.0(17)
C1 C6 C5 117.5(18)
C1 C6 C11 123.6(17)
C5 C6 C11 118.9(16)
C10 C7 C9 111(2)
C10 C7 C4 109(2)
C9 C7 C4 114(2)
C10 C7 C8 110(2)
C9 C7 C8 107(2)
C4 C7 C8 105.6(17)
C6 C11 C13 117.8(15)
O2 C12 C13 120.0(15)
O2 C12 C17 116.7(15)
C13 C12 C17 123.3(16)
C14 C13 C12 118.0(16)
C14 C13 C11 119.2(16)
C12 C13 C11 122.6(15)
C13 C14 C15 121.8(17)
C14 C15 C16 117.9(16)
C14 C15 C18 121.9(17)
C16 C15 C18 119.9(16)
C17 C16 C15 122.4(17)
C16 C17 C12 116.3(16)
C16 C17 C22 125.0(16)
C12 C17 C22 118.6(15)
C20 C18 C21 109.1(19)
C20 C18 C15 108.4(17)
C21 C18 C15 108.3(18)
C20 C18 C19 109(2)
C21 C18 C19 110(2)
C15 C18 C19 111.8(16)
C17 C22 C24 115.1(15)
C24 C23 O3 119.5(16)
C24 C23 C28 120.0(16)
O3 C23 C28 120.3(16)
C23 C24 C25 121.2(17)
C23 C24 C22 120.6(16)
C25 C24 C22 118.2(16)
C24 C25 C26 120.1(17)
C27 C26 C25 117.4(17)
C27 C26 C29 124.3(17)
C25 C26 C29 118.3(17)
C28 C27 C26 124.6(17)
C27 C28 C23 116.7(16)
C27 C28 C33 121.9(16)
C23 C28 C33 121.3(15)
C26 C29 C30 112.8(17)
C26 C29 C31 110.2(16)
C30 C29 C31 110.0(18)
C26 C29 C32 110.1(16)
C30 C29 C32 106.5(16)
C31 C29 C32 107.0(18)
C28 C33 C35 116.9(16)
C39 C34 C35 125.0(19)
C39 C34 O4 118.6(16)
C35 C34 O4 116.3(17)
C36 C35 C34 114.7(19)
C36 C35 C33 125.0(17)
C34 C35 C33 120.3(18)
C35 C36 C37 124.5(19)
C36 C37 C38 118.0(19)
C36 C37 C40 123.0(18)
C38 C37 C40 119.1(18)
C37 C38 C39 121.9(19)
C34 C39 C38 115.8(17)
C34 C39 C44 121.0(17)
C38 C39 C44 123.2(18)
C42 C40 C43 111(3)
C42 C40 C41 109(3)
C43 C40 C41 109(3)
C42 C40 C37 111(2)
C43 C40 C37 109.3(19)
C41 C40 C37 107.2(19)
C39 C44 C46 117.1(15)
C50 C45 C46 122.6(16)
C50 C45 O5 119.8(16)
C46 C45 O5 117.6(15)
C47 C46 C45 116.4(17)
C47 C46 C44 119.4(16)
C45 C46 C44 124.2(16)
C46 C47 C48 122.5(17)
C49 C48 C47 116.9(16)
C49 C48 C51 124.4(17)
C47 C48 C51 118.4(17)
C50 C49 C48 122.6(18)
C49 C50 C45 118.8(17)
C49 C50 C55 119.8(16)
C45 C50 C55 121.2(16)
C52 C51 C53 110(2)
C52 C51 C54 110(2)
C53 C51 C54 104(2)
C52 C51 C48 110.5(19)
C53 C51 C48 112.4(17)
C54 C51 C48 109.4(18)
C57 C55 C50 111.0(15)
O6 C56 C61 119.3(15)
O6 C56 C57 116.9(15)
C61 C56 C57 123.8(16)
C56 C57 C58 115.5(16)
C56 C57 C55 123.6(16)
C58 C57 C55 120.9(16)
C59 C58 C57 123.6(16)
C58 C59 C60 116.5(16)
C58 C59 C62 122.4(16)
C60 C59 C62 121.0(16)
C61 C60 C59 122.7(17)
C60 C61 C56 117.5(16)
C60 C61 C66 118.4(16)
C56 C61 C66 124.1(16)
C65 C62 C64 109.0(18)
C65 C62 C59 107.9(16)
C64 C62 C59 109.8(16)
C65 C62 C63 109.4(18)
C64 C62 C63 107.5(19)
C59 C62 C63 113.2(17)
C68 C66 C61 111.4(15)
C72 C67 O7 121.9(17)
C72 C67 C68 123.1(18)
O7 C67 C68 114.9(16)
C69 C68 C67 115.1(17)
C69 C68 C66 124.4(17)
C67 C68 C66 120.3(17)
C68 C69 C70 124.2(19)
C71 C70 C69 116.6(18)
C71 C70 C73 122.8(18)
C69 C70 C73 120.6(18)
C72 C71 C70 123.0(18)
C67 C72 C71 117.7(18)
C67 C72 C77 121.7(18)
C71 C72 C77 120.5(17)
C76 C73 C75 112(2)
C76 C73 C70 112.2(19)
C75 C73 C70 110.8(19)
C76 C73 C74 109(2)
C75 C73 C74 105(2)
C70 C73 C74 108.7(19)
C72 C77 C79 112.5(15)
O8 C78 C83 118.9(15)
O8 C78 C79 121.3(15)
C83 C78 C79 119.8(17)
C80 C79 C78 118.9(16)
C80 C79 C77 119.9(16)
C78 C79 C77 121.2(17)
C79 C80 C81 122.9(17)
C80 C81 C82 116.8(18)
C80 C81 C84 124.4(17)
C82 C81 C84 118.7(17)
C83 C82 C81 121.0(17)
C82 C83 C78 120.5(17)
C82 C83 C88 119.6(16)
C78 C83 C88 119.9(17)
C85 C84 C87 108(3)
C85 C84 C86 108(2)
C87 C84 C86 111(3)
C85 C84 C81 112.1(19)
C87 C84 C81 110(2)
C86 C84 C81 108(2)
C2 C88 C83 115.8(16)
N1 C89 C90 175(4)
N2 C91 C92 177(4)
N3 C93 C94 177(5)
N4 C95 C96 179(5)

loop_
_geom_bond_atom_site_label_1
_geom_bond_atom_site_label_2
_geom_bond_distance
W1 O2 1.824(11)
W1 O1 1.856(11)
W1 Cl2 2.286(5)
W1 Cl4 2.291(5)
W1 Cl3 2.345(6)
W1 Cl1 2.352(5)
W2 O3 1.830(12)
W2 O5 1.845(11)
W2 O4 1.858(12)
W2 Cl5 2.321(5)
W2 Cl7 2.321(5)
W2 Cl6 2.332(5)
W3 O8 1.799(12)
W3 O6 1.841(11)
W3 O7 1.875(12)
W3 Cl10 2.321(5)
W3 Cl8 2.351(5)
W3 Cl9 2.370(5)
O1 C1 1.36(2)
O2 C12 1.35(2)
O3 C23 1.37(2)
O4 C34 1.43(2)
O5 C45 1.41(2)
O6 C56 1.36(2)
O7 C67 1.37(2)
O8 C78 1.39(2)
C1 C6 1.38(3)
C1 C2 1.40(3)
C2 C3 1.36(3)
C2 C88 1.52(3)
C3 C4 1.42(3)
C4 C5 1.42(3)
C4 C7 1.54(3)
C5 C6 1.38(3)
C6 C11 1.52(3)
C7 C10 1.47(3)
C7 C9 1.47(3)
C7 C8 1.57(3)
C11 C13 1.54(2)
C12 C13 1.40(2)
C12 C17 1.40(2)
C13 C14 1.38(2)
C14 C15 1.40(2)
C15 C16 1.42(3)
C15 C18 1.53(3)
C16 C17 1.39(2)
C17 C22 1.50(2)
C18 C20 1.50(3)
C18 C21 1.52(3)
C18 C19 1.54(3)
C22 C24 1.52(2)
C23 C24 1.36(3)
C23 C28 1.45(2)
C24 C25 1.38(3)
C25 C26 1.42(3)
C26 C27 1.38(3)
C26 C29 1.50(3)
C27 C28 1.37(2)
C28 C33 1.49(3)
C29 C30 1.54(3)
C29 C31 1.55(3)
C29 C32 1.56(3)
C33 C35 1.52(3)
C34 C39 1.39(3)
C34 C35 1.40(3)
C35 C36 1.37(3)
C36 C37 1.38(3)
C37 C38 1.39(3)
C37 C40 1.58(3)
C38 C39 1.40(3)
C39 C44 1.50(2)
C40 C42 1.46(3)
C40 C43 1.47(3)
C40 C41 1.53(3)
C44 C46 1.51(2)
C45 C50 1.38(2)
C45 C46 1.39(2)
C46 C47 1.39(2)
C47 C48 1.41(3)
C48 C49 1.38(3)
C48 C51 1.52(3)
C49 C50 1.36(2)
C50 C55 1.53(2)
C51 C52 1.50(3)
C51 C53 1.51(3)
C51 C54 1.51(3)
C55 C57 1.47(2)
C56 C61 1.39(3)
C56 C57 1.40(2)
C57 C58 1.41(2)
C58 C59 1.39(3)
C59 C60 1.41(2)
C59 C62 1.54(3)
C60 C61 1.38(2)
C61 C66 1.53(2)
C62 C65 1.50(3)
C62 C64 1.52(3)
C62 C63 1.63(3)
C66 C68 1.51(3)
C67 C72 1.35(3)
C67 C68 1.47(3)
C68 C69 1.37(3)
C69 C70 1.40(3)
C70 C71 1.40(3)
C70 C73 1.52(3)
C71 C72 1.39(3)
C72 C77 1.49(3)
C73 C76 1.50(3)
C73 C75 1.51(3)
C73 C74 1.54(3)
C77 C79 1.53(2)
C78 C83 1.40(2)
C78 C79 1.40(2)
C79 C80 1.39(3)
C80 C81 1.40(3)
C81 C82 1.43(3)
C81 C84 1.54(3)
C82 C83 1.38(3)
C83 C88 1.54(3)
C84 C85 1.51(3)
C84 C87 1.51(4)
C84 C86 1.52(4)
N1 C89 1.16(4)
C89 C90 1.43(4)
N2 C91 1.19(5)
C91 C92 1.50(5)
N3 C93 1.09(4)
C93 C94 1.46(4)
N4 C95 1.08(4)
C95 C96 1.52(5)

loop_
_geom_torsion_atom_site_label_1
_geom_torsion_atom_site_label_2
_geom_torsion_atom_site_label_3
_geom_torsion_atom_site_label_4
_geom_torsion
O2 W1 O1 C1 -3(3)
Cl2 W1 O1 C1 173(3)
Cl4 W1 O1 C1 -98(3)
Cl3 W1 O1 C1 87(3)
Cl1 W1 O1 C1 -39(6)
O1 W1 O2 C12 53(4)
Cl2 W1 O2 C12 -29(9)
Cl4 W1 O2 C12 142(4)
Cl3 W1 O2 C12 -44(4)
Cl1 W1 O2 C12 -131(4)
O5 W2 O3 C23 150(3)
O4 W2 O3 C23 62(3)
Cl5 W2 O3 C23 -32(9)
Cl7 W2 O3 C23 -27(3)
Cl6 W2 O3 C23 -118(3)
O3 W2 O4 C34 52.5(14)
O5 W2 O4 C34 -42.3(13)
Cl5 W2 O4 C34 -131.1(13)
Cl7 W2 O4 C34 140.3(13)
Cl6 W2 O4 C34 -125(34)
O3 W2 O5 C45 -173(2)
O4 W2 O5 C45 -82(2)
Cl5 W2 O5 C45 7(2)
Cl7 W2 O5 C45 -44(7)
Cl6 W2 O5 C45 97(2)
O8 W3 O6 C56 77(5)
O7 W3 O6 C56 -11(5)
Cl10 W3 O6 C56 -102(5)
Cl8 W3 O6 C56 -132(9)
Cl9 W3 O6 C56 168(5)
O8 W3 O7 C67 -35.3(15)
O6 W3 O7 C67 60.2(15)
Cl10 W3 O7 C67 151.0(15)
Cl8 W3 O7 C67 -121.6(15)
Cl9 W3 O7 C67 -63(30)
O6 W3 O8 C78 -161(3)
O7 W3 O8 C78 -71(3)
Cl10 W3 O8 C78 6(6)
Cl8 W3 O8 C78 20(3)
Cl9 W3 O8 C78 108(3)
W1 O1 C1 C6 -44(4)
W1 O1 C1 C2 138(2)
O1 C1 C2 C3 171.0(16)
C6 C1 C2 C3 -8(3)
O1 C1 C2 C88 -7(3)
C6 C1 C2 C88 174.0(17)
C1 C2 C3 C4 2(3)
C88 C2 C3 C4 -179.1(18)
C2 C3 C4 C5 4(3)
C2 C3 C4 C7 -171.1(19)
C3 C4 C5 C6 -6(3)
C7 C4 C5 C6 169.2(19)
O1 C1 C6 C5 -172.7(16)
C2 C1 C6 C5 6(3)
O1 C1 C6 C11 5(3)
C2 C1 C6 C11 -176.4(17)
C4 C5 C6 C1 1(3)
C4 C5 C6 C11 -176.9(18)
C3 C4 C7 C10 -59(3)
C5 C4 C7 C10 127(2)
C3 C4 C7 C9 176(2)
C5 C4 C7 C9 2(3)
C3 C4 C7 C8 59(3)
C5 C4 C7 C8 -115(2)
C1 C6 C11 C13 84(2)
C5 C6 C11 C13 -99(2)
W1 O2 C12 C13 -14(5)
W1 O2 C12 C17 164(3)
O2 C12 C13 C14 171.8(16)
C17 C12 C13 C14 -7(3)
O2 C12 C13 C11 -2(3)
C17 C12 C13 C11 179.6(18)
C6 C11 C13 C14 110.9(19)
C6 C11 C13 C12 -75(2)
C12 C13 C14 C15 2(3)
C11 C13 C14 C15 175.8(17)
C13 C14 C15 C16 3(3)
C13 C14 C15 C18 -171.5(18)
C14 C15 C16 C17 -3(3)
C18 C15 C16 C17 171.7(18)
C15 C16 C17 C12 -2(3)
C15 C16 C17 C22 179.4(18)
O2 C12 C17 C16 -171.9(16)
C13 C12 C17 C16 6(3)
O2 C12 C17 C22 7(3)
C13 C12 C17 C22 -174.6(18)
C14 C15 C18 C20 -128(2)
C16 C15 C18 C20 58(2)
C14 C15 C18 C21 114(2)
C16 C15 C18 C21 -60(2)
C14 C15 C18 C19 -7(3)
C16 C15 C18 C19 179(2)
C16 C17 C22 C24 -2(3)
C12 C17 C22 C24 179.5(16)
W2 O3 C23 C24 129(3)
W2 O3 C23 C28 -56(4)
O3 C23 C24 C25 176.4(16)
C28 C23 C24 C25 1(3)
O3 C23 C24 C22 -4(3)
C28 C23 C24 C22 -179.3(16)
C17 C22 C24 C23 -88(2)
C17 C22 C24 C25 92(2)
C23 C24 C25 C26 -1(3)
C22 C24 C25 C26 179.6(16)
C24 C25 C26 C27 0(3)
C24 C25 C26 C29 179.3(17)
C25 C26 C27 C28 1(3)
C29 C26 C27 C28 -178.4(18)
C26 C27 C28 C23 -1(3)
C26 C27 C28 C33 175.4(19)
C24 C23 C28 C27 0(3)
O3 C23 C28 C27 -175.6(16)
C24 C23 C28 C33 -176.7(17)
O3 C23 C28 C33 8(3)
C27 C26 C29 C30 -135(2)
C25 C26 C29 C30 45(2)
C27 C26 C29 C31 102(2)
C25 C26 C29 C31 -78(2)
C27 C26 C29 C32 -16(3)
C25 C26 C29 C32 164.1(18)
C27 C28 C33 C35 116(2)
C23 C28 C33 C35 -68(2)
W2 O4 C34 C39 88.7(18)
W2 O4 C34 C35 -91.8(17)
C39 C34 C35 C36 -2(3)
O4 C34 C35 C36 178.6(15)
C39 C34 C35 C33 177.7(17)
O4 C34 C35 C33 -2(2)
C28 C33 C35 C36 -79(2)
C28 C33 C35 C34 101(2)
C34 C35 C36 C37 2(3)
C33 C35 C36 C37 -177.5(18)
C35 C36 C37 C38 -3(3)
C35 C36 C37 C40 177.1(18)
C36 C37 C38 C39 3(3)
C40 C37 C38 C39 -176.8(17)
C35 C34 C39 C38 2(3)
O4 C34 C39 C38 -178.2(14)
C35 C34 C39 C44 -176.7(17)
O4 C34 C39 C44 3(2)
C37 C38 C39 C34 -3(3)
C37 C38 C39 C44 176.2(17)
C36 C37 C40 C42 -150(3)
C38 C37 C40 C42 30(3)
C36 C37 C40 C43 88(3)
C38 C37 C40 C43 -93(3)
C36 C37 C40 C41 -31(3)
C38 C37 C40 C41 149(2)
C34 C39 C44 C46 -97(2)
C38 C39 C44 C46 84(2)
W2 O5 C45 C50 -115(2)
W2 O5 C45 C46 66(3)
C50 C45 C46 C47 4(2)
O5 C45 C46 C47 -177.2(14)
C50 C45 C46 C44 -174.1(16)
O5 C45 C46 C44 5(2)
C39 C44 C46 C47 -125.7(18)
C39 C44 C46 C45 52(2)
C45 C46 C47 C48 1(2)
C44 C46 C47 C48 178.5(16)
C46 C47 C48 C49 -4(3)
C46 C47 C48 C51 171.0(16)
C47 C48 C49 C50 2(3)
C51 C48 C49 C50 -171.8(17)
C48 C49 C50 C45 2(3)
C48 C49 C50 C55 -174.5(16)
C46 C45 C50 C49 -5(3)
O5 C45 C50 C49 176.1(15)
C46 C45 C50 C55 171.3(15)
O5 C45 C50 C55 -8(2)
C49 C48 C51 C52 94(3)
C47 C48 C51 C52 -80(3)
C49 C48 C51 C53 -142(2)
C47 C48 C51 C53 43(3)
C49 C48 C51 C54 -28(3)
C47 C48 C51 C54 158(2)
C49 C50 C55 C57 83.9(19)
C45 C50 C55 C57 -92.1(19)
W3 O6 C56 C61 25(6)
W3 O6 C56 C57 -154(4)
O6 C56 C57 C58 175.7(15)
C61 C56 C57 C58 -3(3)
O6 C56 C57 C55 -5(3)
C61 C56 C57 C55 176.7(17)
C50 C55 C57 C56 -108(2)
C50 C55 C57 C58 72(2)
C56 C57 C58 C59 -3(3)
C55 C57 C58 C59 178.0(18)
C57 C58 C59 C60 7(3)
C57 C58 C59 C62 -173.6(18)
C58 C59 C60 C61 -6(3)
C62 C59 C60 C61 174.1(18)
C59 C60 C61 C56 2(3)
C59 C60 C61 C66 -177.8(17)
O6 C56 C61 C60 -175.3(16)
C57 C56 C61 C60 3(3)
O6 C56 C61 C66 4(3)
C57 C56 C61 C66 -177.4(17)
C58 C59 C62 C65 107(2)
C60 C59 C62 C65 -73(2)
C58 C59 C62 C64 -134(2)
C60 C59 C62 C64 45(3)
C58 C59 C62 C63 -14(3)
C60 C59 C62 C63 165.4(19)
C60 C61 C66 C68 99(2)
C56 C61 C66 C68 -80(2)
W3 O7 C67 C72 81(2)
W3 O7 C67 C68 -95.5(18)
C72 C67 C68 C69 4(3)
O7 C67 C68 C69 -179.8(15)
C72 C67 C68 C66 -171.7(17)
O7 C67 C68 C66 5(2)
C61 C66 C68 C69 -80(2)
C61 C66 C68 C67 95(2)
C67 C68 C69 C70 0(3)
C66 C68 C69 C70 174.6(17)
C68 C69 C70 C71 0(3)
C68 C69 C70 C73 178.2(18)
C69 C70 C71 C72 -2(3)
C73 C70 C71 C72 179.8(17)
O7 C67 C72 C71 178.0(15)
C68 C67 C72 C71 -6(3)
O7 C67 C72 C77 3(3)
C68 C67 C72 C77 178.9(16)
C70 C71 C72 C67 5(3)
C70 C71 C72 C77 -179.8(17)
C71 C70 C73 C76 -6(3)
C69 C70 C73 C76 176(2)
C71 C70 C73 C75 119(2)
C69 C70 C73 C75 -59(3)
C71 C70 C73 C74 -126(2)
C69 C70 C73 C74 55(3)
C67 C72 C77 C79 -100(2)
C71 C72 C77 C79 85(2)
W3 O8 C78 C83 -130(3)
W3 O8 C78 C79 51(4)
O8 C78 C79 C80 178.7(16)
C83 C78 C79 C80 0(3)
O8 C78 C79 C77 1(3)
C83 C78 C79 C77 -178.0(17)
C72 C77 C79 C80 -114(2)
C72 C77 C79 C78 64(2)
C78 C79 C80 C81 2(3)
C77 C79 C80 C81 179.5(18)
C79 C80 C81 C82 -2(3)
C79 C80 C81 C84 -179(2)
C80 C81 C82 C83 1(3)
C84 C81 C82 C83 177.8(19)
C81 C82 C83 C78 0(3)
C81 C82 C83 C88 -178.4(18)
O8 C78 C83 C82 -179.6(17)
C79 C78 C83 C82 -1(3)
O8 C78 C83 C88 -1(3)
C79 C78 C83 C88 177.9(17)
C80 C81 C84 C85 -3(3)
C82 C81 C84 C85 -179(2)
C80 C81 C84 C87 118(3)
C82 C81 C84 C87 -59(3)
C80 C81 C84 C86 -122(3)
C82 C81 C84 C86 62(3)
C3 C2 C88 C83 -113(2)
C1 C2 C88 C83 66(2)
C82 C83 C88 C2 18(3)
C78 C83 C88 C2 -160.6(17)
